data_7026807
loop_
_publ_author_name
'Chen, Gong-Jun'
'Qiao, Xin'
'Tian, Jin-Lei'
'Xu, Jing-Yuan'
'Gu, Wen'
'Liu, Xin'
'Yan, Shi-Ping'

_publ_section_title
;
 Synthesis, DNA binding, photo-induced DNA cleavage and cytotoxicity
 studies of europium(III) complexes.
;
_journal_issue 44
_journal_name_full 'Dalton transactions (Cambridge, England : 2003)'
_journal_page_first 10637
_journal_page_last 10643
_journal_paper_doi 10.1039/c0dt00718h
_journal_volume 39
_journal_year 2010
_chemical_formula_sum 'C34 H33 Eu N4 O7'
_chemical_formula_weight 761.61
_chemical_name_systematic
;
?
;
_space_group_IT_number 2
_symmetry_cell_setting triclinic
_symmetry_space_group_name_Hall '-P 1'
_symmetry_space_group_name_H-M 'P -1'
_atom_sites_solution_hydrogens geom
_atom_sites_solution_primary direct
_atom_sites_solution_secondary difmap
_audit_creation_method SHELXL-97
_cell_angle_alpha 76.73(3)
_cell_angle_beta 80.20(3)
_cell_angle_gamma 88.54(3)
_cell_formula_units_Z 2
_cell_length_a 9.6910(19)
_cell_length_b 12.743(3)
_cell_length_c 13.705(3)
_cell_measurement_temperature 293(2)
_cell_measurement_theta_max 79
_cell_measurement_theta_min 24
_cell_volume 1623.1(7)
_computing_cell_refinement 'Bruker XSCANS'
_computing_data_collection 'Bruker XSCANS'
_computing_data_reduction 'Bruker SHELXTL'
_computing_molecular_graphics 'Bruker SHELXTL'
_computing_publication_material 'Bruker SHELXTL'
_computing_structure_refinement 'SHELXL-97 (Sheldrick, 1997)'
_computing_structure_solution 'SHELXS-97 (Sheldrick, 1990)'
_diffrn_ambient_temperature 293(2)
_diffrn_measured_fraction_theta_full 0.976
_diffrn_measured_fraction_theta_max 0.976
_diffrn_measurement_device_type 'Bruker P4'
_diffrn_measurement_method '\w scans'
_diffrn_radiation_monochromator graphite
_diffrn_radiation_source 'fine-focus sealed tube'
_diffrn_radiation_type MoK\a
_diffrn_radiation_wavelength 0.71073
_diffrn_reflns_av_R_equivalents 0.0293
_diffrn_reflns_av_sigmaI/netI 0.0517
_diffrn_reflns_limit_h_max 12
_diffrn_reflns_limit_h_min -12
_diffrn_reflns_limit_k_max 16
_diffrn_reflns_limit_k_min -16
_diffrn_reflns_limit_l_max 17
_diffrn_reflns_limit_l_min -16
_diffrn_reflns_number 11712
_diffrn_reflns_theta_full 27.48
_diffrn_reflns_theta_max 27.48
_diffrn_reflns_theta_min 3.08
_exptl_absorpt_coefficient_mu 1.986
_exptl_absorpt_correction_T_max 0.659
_exptl_absorpt_correction_T_min 0.482
_exptl_absorpt_correction_type multi-scan
_exptl_absorpt_process_details crystalclear
_exptl_crystal_colour colorless
_exptl_crystal_density_diffrn 1.558
_exptl_crystal_density_method 'not measured'
_exptl_crystal_description prism
_exptl_crystal_F_000 768
_exptl_crystal_size_max 0.4
_exptl_crystal_size_mid 0.31
_exptl_crystal_size_min 0.21
_refine_diff_density_max 0.756
_refine_diff_density_min -0.889
_refine_diff_density_rms 0.135
_refine_ls_extinction_method none
_refine_ls_goodness_of_fit_ref 1.157
_refine_ls_hydrogen_treatment constr
_refine_ls_matrix_type full
_refine_ls_number_parameters 422
_refine_ls_number_reflns 7276
_refine_ls_number_restraints 0
_refine_ls_restrained_S_all 1.157
_refine_ls_R_factor_all 0.0543
_refine_ls_R_factor_gt 0.0435
_refine_ls_shift/su_max 0.069
_refine_ls_shift/su_mean 0.009
_refine_ls_structure_factor_coef Fsqd
_refine_ls_weighting_details 'calc w=1/[\s^2^(Fo^2^)+(0.0558P)^2^+0.3636P] where P=(Fo^2^+2Fc^2^)/3'
_refine_ls_weighting_scheme calc
_refine_ls_wR_factor_gt 0.1071
_refine_ls_wR_factor_ref 0.1141
_reflns_number_gt 6370
_reflns_number_total 7446
_reflns_threshold_expression >2sigma(I)
_cod_data_source_file c0dt00718h.txt
_cod_data_source_block a2
_cod_depositor_comments
;
The following automatic conversions were performed:

'_symmetry_cell_setting' value 'Triclinic' changed to 'triclinic'
according to /home/saulius/struct/CIF-dictionaries/cif_core.dic
dictionary named 'cif_core.dic' version 2.4.2 from 2011-04-26.

Automatic conversion script
Id: cif_fix_values 1891 2012-01-12 08:04:46Z andrius 
;
_cod_original_cell_volume 1623.1(6)
_cod_original_sg_symbol_H-M P-1
_cod_original_formula_sum 'C34 H33 Eu N4 O7 '
_cod_database_code 7026807

loop_
_symmetry_equiv_pos_as_xyz
'x, y, z'
'-x, -y, -z'

loop_
_atom_site_label
_atom_site_type_symbol
_atom_site_fract_x
_atom_site_fract_y
_atom_site_fract_z
_atom_site_U_iso_or_equiv
_atom_site_adp_type
_atom_site_occupancy
_atom_site_symmetry_multiplicity
_atom_site_calc_flag
_atom_site_refinement_flags
C10 C 1.3585(5) -0.0016(5) -0.0791(4) 0.0500(14) Uani 1 1 d .
H10 H 1.3796 0.0601 -0.1309 0.060 Uiso 1 1 calc R
H9 H 1.5084 -0.0922 -0.1336 0.060 Uiso 1 1 d R
C9 C 1.4344(5) -0.0924(6) -0.0803(4) 0.0569(15) Uani 1 1 d .
Eu1 Eu 0.60020(2) 0.265866(19) 0.332709(16) 0.03227(9) Uani 1 1 d .
O1 O 0.4051(3) 0.1507(3) 0.3481(3) 0.0467(9) Uani 1 1 d .
O2 O 0.4865(3) 0.3308(3) 0.1913(3) 0.0517(9) Uani 1 1 d .
O3 O 0.4344(4) 0.3607(3) 0.4239(3) 0.0524(9) Uani 1 1 d .
O4 O 0.6610(4) 0.4513(3) 0.2762(3) 0.0513(9) Uani 1 1 d .
O5 O 0.8207(3) 0.2852(3) 0.3793(3) 0.0503(9) Uani 1 1 d .
O6 O 0.5845(3) 0.1739(3) 0.5041(2) 0.0440(8) Uani 1 1 d .
N1 N 0.7219(4) 0.0825(3) 0.3163(3) 0.0326(8) Uani 1 1 d .
N2 N 0.7872(4) 0.2648(3) 0.1710(3) 0.0336(8) Uani 1 1 d .
N3 N 1.1041(4) -0.1023(3) 0.1565(3) 0.0396(9) Uani 1 1 d .
N4 N 1.1693(4) 0.0877(4) 0.0030(3) 0.0389(9) Uani 1 1 d .
C1 C 0.6846(5) -0.0094(4) 0.3869(4) 0.0400(11) Uani 1 1 d .
H1 H 0.6110 -0.0074 0.4397 0.048 Uiso 1 1 calc R
C2 C 0.7510(5) -0.1066(4) 0.3844(4) 0.0433(12) Uani 1 1 d .
H2 H 0.7188 -0.1690 0.4324 0.052 Uiso 1 1 calc R
C3 C 0.8640(5) -0.1097(4) 0.3107(4) 0.0409(11) Uani 1 1 d .
H3 H 0.9114 -0.1738 0.3092 0.049 Uiso 1 1 calc R
C4 C 0.9081(4) -0.0153(4) 0.2371(3) 0.0333(10) Uani 1 1 d .
C5 C 1.0290(4) -0.0132(4) 0.1566(3) 0.0326(10) Uani 1 1 d .
C6 C 1.2137(5) -0.0970(5) 0.0798(4) 0.0406(12) Uani 1 1 d .
C7 C 1.2980(5) -0.1888(5) 0.0765(4) 0.0513(14) Uani 1 1 d .
H7 H 1.2813 -0.2509 0.1283 0.062 Uiso 1 1 calc R
C8 C 1.4044(6) -0.1853(5) -0.0040(5) 0.0573(15) Uani 1 1 d .
H8 H 1.4577 -0.2464 -0.0077 0.069 Uiso 1 1 calc R
C11 C 1.2459(5) -0.0024(4) 0.0029(4) 0.0404(11) Uani 1 1 d .
C12 C 1.0630(4) 0.0827(4) 0.0800(3) 0.0340(10) Uani 1 1 d .
C13 C 0.9787(4) 0.1780(4) 0.0831(3) 0.0329(10) Uani 1 1 d .
C14 C 1.0041(5) 0.2739(4) 0.0088(4) 0.0432(12) Uani 1 1 d .
H14 H 1.0780 0.2781 -0.0451 0.052 Uiso 1 1 calc R
C15 C 0.9217(5) 0.3617(4) 0.0143(4) 0.0455(12) Uani 1 1 d .
H15 H 0.9372 0.4251 -0.0359 0.055 Uiso 1 1 calc R
C16 C 0.8136(5) 0.3537(4) 0.0973(4) 0.0428(11) Uani 1 1 d .
H16 H 0.7574 0.4133 0.1013 0.051 Uiso 1 1 calc R
C17 C 0.8676(4) 0.1767(4) 0.1638(3) 0.0314(9) Uani 1 1 d .
C18 C 0.8322(4) 0.0792(4) 0.2424(3) 0.0296(9) Uani 1 1 d .
C19 C 0.3185(7) 0.4123(8) 0.0916(6) 0.100(3) Uani 1 1 d .
H19A H 0.2969 0.4781 0.1134 0.150 Uiso 1 1 calc R
H19B H 0.2373 0.3870 0.0718 0.150 Uiso 1 1 calc R
H19C H 0.3938 0.4253 0.0346 0.150 Uiso 1 1 calc R
C20 C 0.3625(6) 0.3267(5) 0.1794(4) 0.0531(15) Uani 1 1 d .
C21 C 0.2639(6) 0.2490(6) 0.2360(5) 0.0583(16) Uani 1 1 d .
C22 C 0.2901(5) 0.1656(5) 0.3129(4) 0.0480(13) Uani 1 1 d .
C23 C 0.1746(6) 0.0834(6) 0.3641(6) 0.0716(19) Uani 1 1 d .
H23A H 0.1871 0.0531 0.4329 0.107 Uiso 1 1 calc R
H23B H 0.1783 0.0271 0.3277 0.107 Uiso 1 1 calc R
H23C H 0.0854 0.1179 0.3641 0.107 Uiso 1 1 calc R
C24 C 0.6477(9) 0.6376(5) 0.1974(6) 0.093(3) Uani 1 1 d .
H24A H 0.7258 0.6651 0.2189 0.140 Uiso 1 1 calc R
H24B H 0.5762 0.6911 0.1914 0.140 Uiso 1 1 calc R
H24C H 0.6779 0.6201 0.1326 0.140 Uiso 1 1 calc R
C25 C 0.5889(6) 0.5358(5) 0.2758(4) 0.0522(14) Uani 1 1 d .
C26 C 0.4628(6) 0.5421(5) 0.3377(5) 0.0613(16) Uani 1 1 d .
H26 H 0.4175 0.6080 0.3286 0.074 Uiso 1 1 calc R
C27 C 0.3976(5) 0.4563(5) 0.4135(5) 0.0492(13) Uani 1 1 d .
C28 C 0.2786(6) 0.4798(5) 0.4912(5) 0.0674(19) Uani 1 1 d .
H28A H 0.2522 0.4152 0.5425 0.101 Uiso 1 1 calc R
H28B H 0.2000 0.5052 0.4585 0.101 Uiso 1 1 calc R
H28C H 0.3076 0.5341 0.5220 0.101 Uiso 1 1 calc R
C29 C 1.0099(6) 0.3105(5) 0.4610(5) 0.0599(16) Uani 1 1 d .
H29A H 1.0697 0.3017 0.4000 0.090 Uiso 1 1 calc R
H29B H 1.0470 0.2711 0.5191 0.090 Uiso 1 1 calc R
H29C H 1.0055 0.3856 0.4620 0.090 Uiso 1 1 calc R
C30 C 0.8653(5) 0.2685(4) 0.4637(4) 0.0410(11) Uani 1 1 d .
C31 C 0.7904(6) 0.2186(5) 0.5584(4) 0.0497(13) Uani 1 1 d .
H31 H 0.8331 0.2132 0.6151 0.060 Uiso 1 1 calc R
C32 C 0.6549(5) 0.1762(4) 0.5732(4) 0.0415(11) Uani 1 1 d .
C33 C 0.5862(6) 0.1271(5) 0.6823(4) 0.0588(15) Uani 1 1 d .
H33A H 0.5031 0.1663 0.6995 0.088 Uiso 1 1 calc R
H33B H 0.6503 0.1312 0.7276 0.088 Uiso 1 1 calc R
H33C H 0.5619 0.0531 0.6884 0.088 Uiso 1 1 calc R
O7 O -0.0299(6) 0.4929(6) 0.2143(4) 0.1009(19) Uani 1 1 d .
C34 C 0.0183(13) 0.5659(10) 0.2653(7) 0.146(5) Uani 1 1 d .
H34A H -0.0477 0.5675 0.3257 0.219 Uiso 1 1 calc R
H34B H 0.0277 0.6368 0.2214 0.219 Uiso 1 1 calc R
H34C H 0.1075 0.5431 0.2835 0.219 Uiso 1 1 calc R

loop_
_atom_site_aniso_label
_atom_site_aniso_U_11
_atom_site_aniso_U_22
_atom_site_aniso_U_33
_atom_site_aniso_U_23
_atom_site_aniso_U_13
_atom_site_aniso_U_12
C10 0.037(3) 0.072(4) 0.039(3) -0.017(3) 0.004(2) 0.001(3)
C9 0.041(3) 0.081(5) 0.055(3) -0.035(3) 0.003(2) 0.008(3)
Eu1 0.03202(13) 0.03325(14) 0.03179(14) -0.01029(9) -0.00235(9) 0.00170(9)
O1 0.0390(18) 0.038(2) 0.068(2) -0.0180(18) -0.0163(17) 0.0008(15)
O2 0.0398(19) 0.070(3) 0.044(2) -0.0091(19) -0.0093(16) 0.0104(17)
O3 0.055(2) 0.042(2) 0.056(2) -0.0208(18) 0.0117(18) 0.0043(17)
O4 0.057(2) 0.038(2) 0.053(2) -0.0113(17) 0.0061(18) -0.0020(17)
O5 0.0390(18) 0.064(3) 0.045(2) -0.0078(18) -0.0054(16) -0.0056(17)
O6 0.0426(18) 0.054(2) 0.0327(17) -0.0053(16) -0.0047(15) -0.0077(16)
N1 0.0322(18) 0.036(2) 0.0276(18) -0.0064(16) -0.0019(15) 0.0018(16)
N2 0.0365(19) 0.031(2) 0.0322(19) -0.0063(16) -0.0055(16) 0.0059(16)
N3 0.038(2) 0.042(2) 0.038(2) -0.0113(18) -0.0032(17) 0.0080(17)
N4 0.035(2) 0.049(3) 0.034(2) -0.0135(19) -0.0031(16) 0.0015(18)
C1 0.035(2) 0.042(3) 0.038(3) -0.006(2) 0.003(2) -0.002(2)
C2 0.047(3) 0.037(3) 0.038(3) 0.002(2) -0.001(2) 0.006(2)
C3 0.043(3) 0.036(3) 0.041(3) -0.006(2) -0.005(2) 0.011(2)
C4 0.033(2) 0.037(3) 0.029(2) -0.0064(19) -0.0044(18) 0.0041(19)
C5 0.032(2) 0.040(3) 0.029(2) -0.013(2) -0.0095(18) 0.0074(19)
C6 0.034(2) 0.056(3) 0.037(3) -0.018(2) -0.012(2) 0.010(2)
C7 0.048(3) 0.052(3) 0.056(3) -0.021(3) -0.005(2) 0.014(2)
C8 0.050(3) 0.069(4) 0.061(4) -0.032(3) -0.009(3) 0.020(3)
C11 0.032(2) 0.053(3) 0.041(3) -0.024(2) -0.005(2) 0.006(2)
C12 0.030(2) 0.039(3) 0.034(2) -0.012(2) -0.0034(18) 0.0003(18)
C13 0.033(2) 0.037(3) 0.029(2) -0.0076(19) -0.0052(17) 0.0012(18)
C14 0.042(3) 0.047(3) 0.037(3) -0.009(2) 0.006(2) -0.004(2)
C15 0.058(3) 0.037(3) 0.036(3) -0.002(2) -0.002(2) -0.001(2)
C16 0.045(3) 0.037(3) 0.043(3) -0.009(2) 0.001(2) 0.003(2)
C17 0.030(2) 0.034(2) 0.031(2) -0.0094(19) -0.0038(17) -0.0009(18)
C18 0.028(2) 0.034(2) 0.026(2) -0.0041(18) -0.0062(16) 0.0015(17)
C19 0.063(4) 0.138(8) 0.079(5) 0.016(5) -0.017(4) 0.034(5)
C20 0.048(3) 0.076(4) 0.038(3) -0.018(3) -0.012(2) 0.025(3)
C21 0.040(3) 0.078(5) 0.061(4) -0.019(3) -0.015(3) 0.010(3)
C22 0.044(3) 0.053(3) 0.055(3) -0.027(3) -0.012(2) 0.004(2)
C23 0.049(3) 0.070(5) 0.107(6) -0.034(4) -0.024(4) -0.005(3)
C24 0.119(6) 0.041(4) 0.094(6) 0.001(4) 0.030(5) 0.003(4)
C25 0.064(3) 0.037(3) 0.053(3) -0.010(3) -0.004(3) 0.002(3)
C26 0.065(4) 0.040(3) 0.073(4) -0.012(3) 0.004(3) 0.012(3)
C27 0.040(3) 0.050(3) 0.066(4) -0.035(3) -0.003(2) 0.001(2)
C28 0.041(3) 0.064(4) 0.104(5) -0.052(4) 0.012(3) 0.000(3)
C29 0.047(3) 0.064(4) 0.072(4) -0.012(3) -0.023(3) -0.001(3)
C30 0.043(3) 0.032(3) 0.049(3) -0.010(2) -0.010(2) 0.004(2)
C31 0.051(3) 0.053(3) 0.048(3) -0.009(3) -0.021(2) -0.002(2)
C32 0.053(3) 0.033(3) 0.040(3) -0.014(2) -0.003(2) 0.007(2)
C33 0.071(4) 0.065(4) 0.036(3) -0.003(3) -0.009(3) -0.003(3)
O7 0.098(4) 0.134(5) 0.067(3) -0.021(3) 0.000(3) -0.039(4)
C34 0.180(11) 0.149(11) 0.090(7) -0.014(7) 0.024(7) -0.065(9)

loop_
_atom_type_symbol
_atom_type_description
_atom_type_scat_dispersion_real
_atom_type_scat_dispersion_imag
_atom_type_scat_source
C C 0.0033 0.0016 'International Tables Vol C Tables 4.2.6.8 and 6.1.1.4'
H H 0.0000 0.0000 'International Tables Vol C Tables 4.2.6.8 and 6.1.1.4'
Cl Cl 0.1484 0.1585 'International Tables Vol C Tables 4.2.6.8 and 6.1.1.4'
Eu Eu -0.1578 3.6682 'International Tables Vol C Tables 4.2.6.8 and 6.1.1.4'
N N 0.0061 0.0033 'International Tables Vol C Tables 4.2.6.8 and 6.1.1.4'
O O 0.0106 0.0060 'International Tables Vol C Tables 4.2.6.8 and 6.1.1.4'

loop_
_geom_angle_atom_site_label_1
_geom_angle_atom_site_label_2
_geom_angle_atom_site_label_3
_geom_angle
C9 C10 C11 118.8(6)
C9 C10 H10 120.6
C11 C10 H10 120.6
C10 C9 C8 121.5(5)
C10 C9 H9 119.1
C8 C9 H9 119.4
O3 Eu1 O6 74.82(13)
O3 Eu1 O2 87.12(13)
O6 Eu1 O2 148.48(12)
O3 Eu1 O5 108.41(14)
O6 Eu1 O5 73.10(12)
O2 Eu1 O5 138.03(13)
O3 Eu1 O4 72.60(13)
O6 Eu1 O4 122.17(13)
O2 Eu1 O4 74.40(14)
O5 Eu1 O4 73.78(14)
O3 Eu1 O1 82.70(13)
O6 Eu1 O1 80.14(13)
O2 Eu1 O1 71.98(13)
O5 Eu1 O1 146.63(13)
O4 Eu1 O1 138.89(13)
O3 Eu1 N2 149.03(13)
O6 Eu1 N2 132.41(12)
O2 Eu1 N2 73.78(12)
O5 Eu1 N2 73.79(12)
O4 Eu1 N2 78.81(12)
O1 Eu1 N2 112.92(13)
O3 Eu1 N1 148.94(12)
O6 Eu1 N1 78.05(12)
O2 Eu1 N1 109.32(13)
O5 Eu1 N1 77.26(13)
O4 Eu1 N1 136.30(12)
O1 Eu1 N1 78.01(12)
N2 Eu1 N1 61.96(12)
C22 O1 Eu1 132.3(4)
C20 O2 Eu1 132.6(4)
C27 O3 Eu1 135.4(4)
C25 O4 Eu1 132.0(4)
C30 O5 Eu1 134.2(3)
C32 O6 Eu1 134.3(3)
C18 N1 C1 117.7(4)
C18 N1 Eu1 121.0(3)
C1 N1 Eu1 121.0(3)
C16 N2 C17 118.3(4)
C16 N2 Eu1 120.4(3)
C17 N2 Eu1 121.1(3)
C5 N3 C6 116.8(4)
C12 N4 C11 116.6(4)
N1 C1 C2 123.0(4)
N1 C1 H1 118.5
C2 C1 H1 118.5
C3 C2 C1 119.2(5)
C3 C2 H2 120.4
C1 C2 H2 120.4
C2 C3 C4 119.5(4)
C2 C3 H3 120.3
C4 C3 H3 120.3
C3 C4 C18 117.9(4)
C3 C4 C5 122.1(4)
C18 C4 C5 120.0(4)
N3 C5 C12 121.5(4)
N3 C5 C4 118.9(4)
C12 C5 C4 119.6(4)
N3 C6 C11 121.6(4)
N3 C6 C7 119.2(5)
C11 C6 C7 119.1(5)
C8 C7 C6 119.2(6)
C8 C7 H7 120.4
C6 C7 H7 120.4
C7 C8 C9 121.4(5)
C7 C8 H8 119.3
C9 C8 H8 119.3
N4 C11 C6 121.5(4)
N4 C11 C10 118.5(5)
C6 C11 C10 119.9(5)
N4 C12 C5 121.9(4)
N4 C12 C13 118.2(4)
C5 C12 C13 119.8(4)
C14 C13 C17 117.3(4)
C14 C13 C12 122.7(4)
C17 C13 C12 120.0(4)
C15 C14 C13 120.8(4)
C15 C14 H14 119.6
C13 C14 H14 119.6
C14 C15 C16 118.3(5)
C14 C15 H15 120.9
C16 C15 H15 120.9
N2 C16 C15 123.1(5)
N2 C16 H16 118.4
C15 C16 H16 118.4
N2 C17 C13 122.2(4)
N2 C17 C18 117.2(4)
C13 C17 C18 120.6(4)
N1 C18 C4 122.5(4)
N1 C18 C17 117.6(4)
C4 C18 C17 119.8(4)
C20 C19 H19A 109.5
C20 C19 H19B 109.5
H19A C19 H19B 109.5
C20 C19 H19C 109.5
H19A C19 H19C 109.5
H19B C19 H19C 109.5
O2 C20 C21 125.3(5)
O2 C20 C19 116.4(6)
C21 C20 C19 118.3(5)
C22 C21 C20 124.6(5)
O1 C22 C21 125.6(5)
O1 C22 C23 115.6(5)
C21 C22 C23 118.8(5)
C22 C23 H23A 109.5
C22 C23 H23B 109.5
H23A C23 H23B 109.5
C22 C23 H23C 109.5
H23A C23 H23C 109.5
H23B C23 H23C 109.5
C25 C24 H24A 109.5
C25 C24 H24B 109.5
H24A C24 H24B 109.5
C25 C24 H24C 109.5
H24A C24 H24C 109.5
H24B C24 H24C 109.5
O4 C25 C26 125.4(5)
O4 C25 C24 116.1(5)
C26 C25 C24 118.5(5)
C25 C26 C27 124.7(5)
C25 C26 H26 117.7
C27 C26 H26 117.6
O3 C27 C26 124.4(5)
O3 C27 C28 116.6(5)
C26 C27 C28 118.9(5)
C27 C28 H28A 109.5
C27 C28 H28B 109.5
H28A C28 H28B 109.5
C27 C28 H28C 109.5
H28A C28 H28C 109.5
H28B C28 H28C 109.5
C30 C29 H29A 109.5
C30 C29 H29B 109.5
H29A C29 H29B 109.5
C30 C29 H29C 109.5
H29A C29 H29C 109.5
H29B C29 H29C 109.5
O5 C30 C31 125.9(5)
O5 C30 C29 116.8(5)
C31 C30 C29 117.3(5)
C32 C31 C30 123.9(5)
C32 C31 H31 118.0
C30 C31 H31 118.0
O6 C32 C31 125.8(5)
O6 C32 C33 116.9(5)
C31 C32 C33 117.3(5)
C32 C33 H33A 109.5
C32 C33 H33B 109.5
H33A C33 H33B 109.5
C32 C33 H33C 109.5
H33A C33 H33C 109.5
H33B C33 H33C 109.5
O7 C34 H34A 109.5
O7 C34 H34B 109.5
H34A C34 H34B 109.5
O7 C34 H34C 109.5
H34A C34 H34C 109.5
H34B C34 H34C 109.5

loop_
_geom_bond_atom_site_label_1
_geom_bond_atom_site_label_2
_geom_bond_distance
C10 C9 1.357(8)
C10 C11 1.426(6)
C10 H10 0.9300
C9 C8 1.387(9)
C9 H9 0.9323
Eu1 O3 2.349(3)
Eu1 O6 2.353(3)
Eu1 O2 2.366(3)
Eu1 O5 2.366(3)
Eu1 O4 2.368(4)
Eu1 O1 2.374(3)
Eu1 N2 2.615(4)
Eu1 N1 2.629(4)
O1 C22 1.281(6)
O2 C20 1.244(6)
O3 C27 1.243(7)
O4 C25 1.269(6)
O5 C30 1.274(6)
O6 C32 1.265(6)
N1 C18 1.348(5)
N1 C1 1.349(6)
N2 C16 1.330(6)
N2 C17 1.364(6)
N3 C5 1.333(6)
N3 C6 1.352(6)
N4 C12 1.335(6)
N4 C11 1.351(6)
C1 C2 1.386(7)
C1 H1 0.9300
C2 C3 1.364(6)
C2 H2 0.9300
C3 C4 1.404(7)
C3 H3 0.9300
C4 C18 1.404(6)
C4 C5 1.462(6)
C5 C12 1.420(7)
C6 C11 1.409(8)
C6 C7 1.415(7)
C7 C8 1.370(7)
C7 H7 0.9300
C8 H8 0.9300
C12 C13 1.451(6)
C13 C14 1.396(7)
C13 C17 1.403(6)
C14 C15 1.367(7)
C14 H14 0.9300
C15 C16 1.396(7)
C15 H15 0.9300
C16 H16 0.9300
C17 C18 1.451(6)
C19 C20 1.539(9)
C19 H19A 0.9600
C19 H19B 0.9600
C19 H19C 0.9600
C20 C21 1.393(9)
C21 C22 1.366(8)
C22 C23 1.515(8)
C23 H23A 0.9600
C23 H23B 0.9600
C23 H23C 0.9600
C24 C25 1.533(8)
C24 H24A 0.9600
C24 H24B 0.9600
C24 H24C 0.9600
C25 C26 1.375(8)
C26 C27 1.402(8)
C26 H26 0.9300
C27 C28 1.505(7)
C28 H28A 0.9600
C28 H28B 0.9600
C28 H28C 0.9600
C29 C30 1.505(7)
C29 H29A 0.9600
C29 H29B 0.9600
C29 H29C 0.9600
C30 C31 1.392(7)
C31 C32 1.397(7)
C31 H31 0.9300
C32 C33 1.524(7)
C33 H33A 0.9600
C33 H33B 0.9600
C33 H33C 0.9600
O7 C34 1.417(11)
C34 H34A 0.9600
C34 H34B 0.9600
C34 H34C 0.9600
